data_4025813
loop_
_publ_author_name
'Paul M. Alvey'
'Joseph J. Reczek'
'Vincent Lynch'
'Brent L. Iverson'

_publ_section_title
;
 A Systematic Study of Thermochromic Aromatic Donor-Acceptor Materials
;
_journal_name_full 'Journal of Organic Chemistry'
_journal_page_first 7682
_journal_page_last 7690
_journal_paper_doi 10.1021/jo101498b
_journal_volume 75
_journal_year 2010
_chemical_formula_sum 'C28 H34 N2 O4'
_chemical_formula_weight 462.57
_chemical_name_systematic
; 
 ? 
;
_space_group_IT_number 5
_symmetry_cell_setting monoclinic
_symmetry_space_group_name_Hall 'C 2y'
_symmetry_space_group_name_H-M 'C 1 2 1'
_atom_sites_solution_hydrogens geom
_atom_sites_solution_primary direct
_atom_sites_solution_secondary difmap
_audit_creation_method SHELXL-97
_cell_angle_alpha 90.00
_cell_angle_beta 90.833(2)
_cell_angle_gamma 90.00
_cell_formula_units_Z 4
_cell_length_a 41.893(2)
_cell_length_b 6.8695(3)
_cell_length_c 8.4203(3)
_cell_measurement_temperature 153(2)
_cell_volume 2422.97(18)
_computing_cell_refinement 'Collect software, Nonius B.V. 1998'
_computing_data_collection 'Collect software, Nonius B.V. 1998'
_computing_data_reduction
;
DENZO and Scalepack (Otwinoski and Minor, 1997)
;
_computing_molecular_graphics 'XP SHELXTL/PC, Siemens Analytical'
_computing_structure_refinement 'XL SHELXTL/PC, Siemens Analytical'
_computing_structure_solution
;

SIR97 - Altomare A., Burla M.C., Camalli M., Cascarano G.L., Giacovazzo C., 
Guagliardi A., Moliterni A.G.G., Polidori G.,Spagna R.
;
_diffrn_ambient_temperature 153(2)
_diffrn_measured_fraction_theta_full 0.988
_diffrn_measured_fraction_theta_max 0.988
_diffrn_measurement_device_type 'Nonius Kappa CCD'
_diffrn_measurement_method \w-scan
_diffrn_radiation_monochromator graphite
_diffrn_radiation_source 'fine-focus sealed tube'
_diffrn_radiation_type MoK\a
_diffrn_radiation_wavelength 0.71073
_diffrn_reflns_av_R_equivalents 0.0000
_diffrn_reflns_av_sigmaI/netI 0.0763
_diffrn_reflns_limit_h_max 53
_diffrn_reflns_limit_h_min -54
_diffrn_reflns_limit_k_max 8
_diffrn_reflns_limit_k_min -8
_diffrn_reflns_limit_l_max 10
_diffrn_reflns_limit_l_min -10
_diffrn_reflns_number 5177
_diffrn_reflns_theta_full 27.52
_diffrn_reflns_theta_max 27.52
_diffrn_reflns_theta_min 2.92
_exptl_absorpt_coefficient_mu 0.085
_exptl_absorpt_correction_type none
_exptl_crystal_colour 'pale yellow'
_exptl_crystal_density_diffrn 1.268
_exptl_crystal_density_method 'not measured'
_exptl_crystal_description 'thin plates'
_exptl_crystal_F_000 992
_exptl_crystal_size_max 0.46
_exptl_crystal_size_mid 0.33
_exptl_crystal_size_min 0.11
_refine_diff_density_max 0.249
_refine_diff_density_min -0.231
_refine_diff_density_rms 0.046
_refine_ls_abs_structure_details 'Flack H D (1983), Acta Cryst. A39, 876-881'
_refine_ls_abs_structure_Flack 0.4(18)
_refine_ls_extinction_coef 0.0042(6)
_refine_ls_extinction_expression Fc^*^=kFc[1+0.001xFc^2^\l^3^/sin(2\q)]^-1/4^
_refine_ls_extinction_method SHELXL
_refine_ls_goodness_of_fit_ref 1.053
_refine_ls_hydrogen_treatment riding
_refine_ls_matrix_type full
_refine_ls_number_parameters 308
_refine_ls_number_reflns 5177
_refine_ls_number_restraints 1
_refine_ls_restrained_S_all 1.053
_refine_ls_R_factor_all 0.1232
_refine_ls_R_factor_gt 0.0752
_refine_ls_shift/su_max 0.038
_refine_ls_shift/su_mean 0.007
_refine_ls_structure_factor_coef Fsqd
_refine_ls_weighting_details 'calc w=1/[\s^2^(Fo^2^)+(0.0292P)^2^+3.8538P] where P=(Fo^2^+2Fc^2^)/3'
_refine_ls_weighting_scheme calc
_refine_ls_wR_factor_gt 0.1224
_refine_ls_wR_factor_ref 0.1414
_reflns_number_gt 3490
_reflns_number_total 5177
_reflns_threshold_expression >2sigma(I)
_cod_data_source_file jo101498b_si_010.cif
_cod_data_source_block n4
_cod_depositor_comments
;
The following automatic conversions were performed:

'_symmetry_cell_setting' value 'Monoclinic' changed to 'monoclinic'
according to the built-in table from CIF Core dictionary named
'cif_core.dic' version 2.4.1 from 2010-06-29.

Automatic conversion script
Id: cif_fix_values 1646 2011-03-28 12:23:43Z adriana 
;
_cod_database_code 4025813

loop_
_symmetry_equiv_pos_as_xyz
'x, y, z'
'-x, y, -z'
'x+1/2, y+1/2, z'
'-x+1/2, y+1/2, -z'

loop_
_atom_site_label
_atom_site_type_symbol
_atom_site_fract_x
_atom_site_fract_y
_atom_site_fract_z
_atom_site_U_iso_or_equiv
_atom_site_adp_type
_atom_site_occupancy
_atom_site_symmetry_multiplicity
_atom_site_calc_flag
_atom_site_refinement_flags
_atom_site_disorder_assembly
_atom_site_disorder_group
N1 N 0.33263(7) 0.1339(4) 0.1545(3) 0.0258(8) Uani 1 1 d . . .
C2 C 0.31057(9) 0.1487(5) 0.0294(4) 0.0256(9) Uani 1 1 d . . .
C3 C 0.27614(9) 0.1452(5) 0.0692(4) 0.0219(8) Uani 1 1 d . . .
C4 C 0.25325(9) 0.1668(6) -0.0476(4) 0.0249(8) Uani 1 1 d . . .
H4 H 0.2597 0.1910 -0.1547 0.030 Uiso 1 1 d R . .
C5 C 0.22051(9) 0.1566(5) -0.0138(4) 0.0253(8) Uani 1 1 d . . .
H5 H 0.2046 0.1657 -0.0966 0.030 Uiso 1 1 d R . .
C6 C 0.21123(9) 0.1282(4) 0.1402(4) 0.0227(9) Uani 1 1 d . . .
C7 C 0.17674(9) 0.1153(4) 0.1786(4) 0.0242(9) Uani 1 1 d . . .
N8 N 0.16836(7) 0.1167(4) 0.3395(3) 0.0237(8) Uani 1 1 d . . .
C9 C 0.19030(9) 0.0861(5) 0.4641(4) 0.0237(8) Uani 1 1 d . . .
C10 C 0.22466(9) 0.0795(5) 0.4220(4) 0.0235(8) Uani 1 1 d . . .
C11 C 0.24771(9) 0.0518(6) 0.5388(4) 0.0253(8) Uani 1 1 d . . .
H11 H 0.2409 0.0252 0.6450 0.030 Uiso 1 1 d R . .
C12 C 0.28022(9) 0.0597(6) 0.5039(4) 0.0253(8) Uani 1 1 d . . .
H12 H 0.2959 0.0443 0.5874 0.030 Uiso 1 1 d R . .
C13 C 0.29003(9) 0.0915(5) 0.3499(4) 0.0223(8) Uani 1 1 d . . .
C14 C 0.32448(9) 0.0982(5) 0.3123(4) 0.0250(9) Uani 1 1 d . . .
C15 C 0.26689(9) 0.1151(4) 0.2272(4) 0.0224(9) Uani 1 1 d . . .
C16 C 0.23399(9) 0.1103(4) 0.2629(4) 0.0217(9) Uani 1 1 d . . .
O17 O 0.31884(6) 0.1618(5) -0.1081(3) 0.0330(6) Uani 1 1 d . . .
O18 O 0.15641(6) 0.1043(3) 0.0739(3) 0.0285(7) Uani 1 1 d . . .
O19 O 0.18181(6) 0.0652(5) 0.6007(3) 0.0348(7) Uani 1 1 d . . .
O20 O 0.34479(6) 0.0718(4) 0.4148(3) 0.0316(7) Uani 1 1 d . . .
C21 C 0.36742(8) 0.1460(5) 0.1150(4) 0.0270(9) Uani 1 1 d . . .
H21 H 0.3685 0.1782 0.0043 0.032 Uiso 1 1 d R . .
C22 C 0.38338(8) -0.0510(6) 0.1348(4) 0.0351(9) Uani 1 1 d . . .
H22A H 0.4056 -0.0420 0.1094 0.053 Uiso 1 1 d R . .
H22B H 0.3813 -0.0934 0.2428 0.053 Uiso 1 1 d R . .
H22C H 0.3731 -0.1430 0.0650 0.053 Uiso 1 1 d R . .
C23 C 0.38442(8) 0.3098(5) 0.2053(4) 0.0292(8) Uani 1 1 d . . .
H23A H 0.3904 0.2658 0.3098 0.035 Uiso 1 1 d R . .
H23B H 0.3698 0.4167 0.2160 0.035 Uiso 1 1 d R . .
C24 C 0.41415(8) 0.3789(6) 0.1198(4) 0.0355(9) Uani 1 1 d . . .
H24A H 0.4078 0.4405 0.0220 0.043 Uiso 1 1 d R . .
H24B H 0.4271 0.2680 0.0946 0.043 Uiso 1 1 d R . .
C25 C 0.43367(8) 0.5227(5) 0.2173(4) 0.0307(8) Uani 1 1 d . . .
H25A H 0.4421 0.4564 0.3091 0.037 Uiso 1 1 d R . .
H25B H 0.4200 0.6254 0.2535 0.037 Uiso 1 1 d R . .
C26 C 0.46081(10) 0.6150(6) 0.1274(5) 0.0417(11) Uani 1 1 d . . .
H26A H 0.4524 0.6760 0.0332 0.050 Uiso 1 1 d R . .
H26B H 0.4749 0.5127 0.0954 0.050 Uiso 1 1 d R . .
C27 C 0.47995(10) 0.7615(6) 0.2225(5) 0.0561(12) Uani 1 1 d . . .
H27A H 0.4969 0.8119 0.1586 0.084 Uiso 1 1 d R . .
H27B H 0.4662 0.8661 0.2539 0.084 Uiso 1 1 d R . .
H27C H 0.4889 0.7001 0.3154 0.084 Uiso 1 1 d R . .
C28 C 0.13400(9) 0.1288(5) 0.3820(4) 0.0275(9) Uani 1 1 d . . .
H28 H 0.1329 0.1562 0.4936 0.033 Uiso 1 1 d R . .
C29 C 0.11793(8) -0.0677(6) 0.3569(4) 0.0339(9) Uani 1 1 d . . .
H29A H 0.0958 -0.0608 0.3836 0.051 Uiso 1 1 d R . .
H29B H 0.1199 -0.1028 0.2471 0.051 Uiso 1 1 d R . .
H29C H 0.1283 -0.1641 0.4220 0.051 Uiso 1 1 d R . .
C30 C 0.11654(8) 0.2950(5) 0.2953(4) 0.0296(8) Uani 1 1 d . . .
H30A H 0.1098 0.2517 0.1918 0.036 Uiso 1 1 d R . .
H30B H 0.1313 0.4004 0.2820 0.036 Uiso 1 1 d R . .
C31 C 0.08734(8) 0.3671(6) 0.3856(4) 0.0333(8) Uani 1 1 d . . .
H31A H 0.0944 0.4297 0.4817 0.040 Uiso 1 1 d R . .
H31B H 0.0743 0.2581 0.4139 0.040 Uiso 1 1 d R . .
C32 C 0.06768(8) 0.5111(5) 0.2893(4) 0.0317(8) Uani 1 1 d . . .
H32A H 0.0586 0.4439 0.1994 0.038 Uiso 1 1 d R . .
H32B H 0.0814 0.6115 0.2502 0.038 Uiso 1 1 d R . .
C33 C 0.04131(10) 0.6101(6) 0.3817(5) 0.0388(11) Uani 1 1 d . . .
H33A H 0.0503 0.6705 0.4750 0.047 Uiso 1 1 d R . .
H33B H 0.0268 0.5105 0.4153 0.047 Uiso 1 1 d R . .
C34 C 0.02257(10) 0.7573(6) 0.2843(5) 0.0556(12) Uani 1 1 d . . .
H34A H 0.0062 0.8125 0.3488 0.083 Uiso 1 1 d R . .
H34B H 0.0367 0.8585 0.2498 0.083 Uiso 1 1 d R . .
H34C H 0.0130 0.6950 0.1933 0.083 Uiso 1 1 d R . .

loop_
_atom_site_aniso_label
_atom_site_aniso_U_11
_atom_site_aniso_U_22
_atom_site_aniso_U_33
_atom_site_aniso_U_23
_atom_site_aniso_U_13
_atom_site_aniso_U_12
N1 0.0301(18) 0.0295(18) 0.0177(16) -0.0015(12) -0.0038(14) -0.0014(13)
C2 0.035(2) 0.0230(19) 0.0188(19) -0.0014(16) -0.0011(16) -0.0014(17)
C3 0.0255(19) 0.0211(18) 0.0191(18) 0.0006(15) 0.0009(15) -0.0032(16)
C4 0.029(2) 0.0275(19) 0.0181(18) -0.0001(17) 0.0027(15) -0.0035(18)
C5 0.032(2) 0.0228(17) 0.0206(18) -0.0013(16) -0.0049(16) 0.0021(18)
C6 0.028(2) 0.0187(19) 0.0218(19) 0.0022(14) -0.0019(16) 0.0019(15)
C7 0.028(2) 0.022(2) 0.0220(19) 0.0012(14) -0.0030(17) 0.0000(15)
N8 0.0182(16) 0.0311(19) 0.0218(17) -0.0011(12) 0.0017(13) -0.0001(12)
C9 0.0263(19) 0.0233(18) 0.0213(19) -0.0003(15) -0.0010(16) -0.0015(16)
C10 0.028(2) 0.0211(17) 0.0208(18) -0.0042(16) -0.0009(15) 0.0002(16)
C11 0.036(2) 0.0248(19) 0.0153(17) -0.0009(16) -0.0036(15) 0.0008(19)
C12 0.028(2) 0.0280(18) 0.0195(17) -0.0004(17) -0.0049(15) -0.0027(18)
C13 0.026(2) 0.0226(19) 0.0180(18) -0.0026(14) -0.0011(15) -0.0029(15)
C14 0.028(2) 0.029(2) 0.0182(18) 0.0008(14) 0.0017(17) 0.0017(15)
C15 0.028(2) 0.0174(19) 0.022(2) -0.0004(13) -0.0028(17) 0.0003(14)
C16 0.026(2) 0.0204(19) 0.0188(19) -0.0018(13) 0.0023(16) -0.0009(14)
O17 0.0331(15) 0.0470(16) 0.0188(13) 0.0011(13) 0.0028(11) -0.0018(14)
O18 0.0281(14) 0.0362(16) 0.0210(13) 0.0003(10) -0.0023(11) 0.0025(11)
O19 0.0316(15) 0.0533(16) 0.0197(13) 0.0025(14) 0.0005(11) -0.0009(14)
O20 0.0281(14) 0.0410(15) 0.0256(14) 0.0020(12) -0.0029(12) 0.0022(12)
C21 0.0176(18) 0.039(2) 0.0245(19) -0.0033(16) 0.0065(15) -0.0047(16)
C22 0.033(2) 0.039(2) 0.033(2) -0.0119(18) 0.0012(16) 0.0011(17)
C23 0.030(2) 0.0297(19) 0.028(2) -0.0022(16) 0.0042(16) -0.0009(15)
C24 0.035(2) 0.044(2) 0.028(2) 0.0004(16) 0.0022(16) -0.0051(17)
C25 0.0309(18) 0.0294(19) 0.0320(18) -0.0010(15) 0.0031(15) 0.0019(15)
C26 0.034(2) 0.047(3) 0.044(3) 0.0041(18) 0.006(2) -0.0073(18)
C27 0.047(3) 0.049(3) 0.072(3) -0.012(2) 0.011(2) -0.017(2)
C28 0.032(2) 0.032(2) 0.0192(18) 0.0013(14) -0.0004(16) -0.0018(15)
C29 0.033(2) 0.036(2) 0.033(2) 0.0047(17) 0.0007(16) -0.0025(17)
C30 0.028(2) 0.032(2) 0.029(2) 0.0006(16) 0.0049(16) -0.0003(15)
C31 0.031(2) 0.039(2) 0.029(2) -0.0013(16) 0.0043(15) 0.0020(17)
C32 0.0286(19) 0.0307(19) 0.0358(19) -0.0025(16) 0.0009(15) -0.0012(15)
C33 0.033(2) 0.037(3) 0.047(3) -0.0028(17) 0.002(2) 0.0041(17)
C34 0.049(3) 0.049(3) 0.069(3) 0.006(2) 0.007(2) 0.013(2)

loop_
_atom_type_symbol
_atom_type_description
_atom_type_scat_dispersion_real
_atom_type_scat_dispersion_imag
_atom_type_scat_source
C C 0.0033 0.0016 'International Tables Vol C Tables 4.2.6.8 and 6.1.1.4'
H H 0.0000 0.0000 'International Tables Vol C Tables 4.2.6.8 and 6.1.1.4'
N N 0.0061 0.0033 'International Tables Vol C Tables 4.2.6.8 and 6.1.1.4'
O O 0.0106 0.0060 'International Tables Vol C Tables 4.2.6.8 and 6.1.1.4'

loop_
_geom_angle_atom_site_label_1
_geom_angle_atom_site_label_2
_geom_angle_atom_site_label_3
_geom_angle
_geom_angle_site_symmetry_1
_geom_angle_site_symmetry_3
_geom_angle_publ_flag
C2 N1 C14 124.2(3) . . ?
C2 N1 C21 117.6(3) . . ?
C14 N1 C21 118.1(3) . . ?
O17 C2 N1 122.0(3) . . ?
O17 C2 C3 120.5(4) . . ?
N1 C2 C3 117.6(3) . . ?
C4 C3 C15 119.7(3) . . ?
C4 C3 C2 120.5(3) . . ?
C15 C3 C2 119.8(3) . . ?
C3 C4 C5 121.5(3) . . ?
C3 C4 H4 119.3 . . ?
C5 C4 H4 119.2 . . ?
C6 C5 C4 119.2(4) . . ?
C6 C5 H5 119.5 . . ?
C4 C5 H5 121.3 . . ?
C5 C6 C16 120.7(4) . . ?
C5 C6 C7 120.2(3) . . ?
C16 C6 C7 119.2(3) . . ?
O18 C7 N8 121.1(3) . . ?
O18 C7 C6 121.1(3) . . ?
N8 C7 C6 117.8(3) . . ?
C9 N8 C7 123.4(3) . . ?
C9 N8 C28 117.0(3) . . ?
C7 N8 C28 119.2(3) . . ?
O19 C9 N8 121.9(3) . . ?
O19 C9 C10 121.2(3) . . ?
N8 C9 C10 116.9(3) . . ?
C11 C10 C16 119.6(4) . . ?
C11 C10 C9 120.2(3) . . ?
C16 C10 C9 120.1(3) . . ?
C10 C11 C12 121.2(3) . . ?
C10 C11 H11 118.3 . . ?
C12 C11 H11 120.5 . . ?
C13 C12 C11 120.5(3) . . ?
C13 C12 H12 119.7 . . ?
C11 C12 H12 119.9 . . ?
C12 C13 C15 119.5(4) . . ?
C12 C13 C14 120.6(3) . . ?
C15 C13 C14 119.9(3) . . ?
O20 C14 N1 121.5(3) . . ?
O20 C14 C13 121.1(3) . . ?
N1 C14 C13 117.4(3) . . ?
C3 C15 C13 120.8(4) . . ?
C3 C15 C16 119.1(3) . . ?
C13 C15 C16 120.1(3) . . ?
C6 C16 C15 119.7(3) . . ?
C6 C16 C10 121.1(3) . . ?
C15 C16 C10 119.1(3) . . ?
N1 C21 C22 110.7(3) . . ?
N1 C21 C23 112.1(3) . . ?
C22 C21 C23 113.6(3) . . ?
N1 C21 H21 106.8 . . ?
C22 C21 H21 106.6 . . ?
C23 C21 H21 106.5 . . ?
C21 C22 H22A 110.2 . . ?
C21 C22 H22B 109.1 . . ?
H22A C22 H22B 109.5 . . ?
C21 C22 H22C 109.1 . . ?
H22A C22 H22C 109.5 . . ?
H22B C22 H22C 109.5 . . ?
C24 C23 C21 111.9(3) . . ?
C24 C23 H23A 109.1 . . ?
C21 C23 H23A 109.7 . . ?
C24 C23 H23B 109.4 . . ?
C21 C23 H23B 108.5 . . ?
H23A C23 H23B 108.2 . . ?
C25 C24 C23 112.7(3) . . ?
C25 C24 H24A 108.5 . . ?
C23 C24 H24A 108.9 . . ?
C25 C24 H24B 109.6 . . ?
C23 C24 H24B 108.9 . . ?
H24A C24 H24B 108.0 . . ?
C26 C25 C24 113.9(3) . . ?
C26 C25 H25A 109.3 . . ?
C24 C25 H25A 108.4 . . ?
C26 C25 H25B 107.8 . . ?
C24 C25 H25B 109.4 . . ?
H25A C25 H25B 107.9 . . ?
C27 C26 C25 114.3(3) . . ?
C27 C26 H26A 109.5 . . ?
C25 C26 H26A 109.1 . . ?
C27 C26 H26B 108.2 . . ?
C25 C26 H26B 107.7 . . ?
H26A C26 H26B 107.9 . . ?
C26 C27 H27A 109.5 . . ?
C26 C27 H27B 109.2 . . ?
H27A C27 H27B 109.5 . . ?
C26 C27 H27C 109.7 . . ?
H27A C27 H27C 109.5 . . ?
H27B C27 H27C 109.5 . . ?
N8 C28 C29 110.1(3) . . ?
N8 C28 C30 112.5(3) . . ?
C29 C28 C30 112.8(3) . . ?
N8 C28 H28 107.8 . . ?
C29 C28 H28 106.4 . . ?
C30 C28 H28 106.9 . . ?
C28 C29 H29A 110.5 . . ?
C28 C29 H29B 108.2 . . ?
H29A C29 H29B 109.5 . . ?
C28 C29 H29C 109.6 . . ?
H29A C29 H29C 109.5 . . ?
H29B C29 H29C 109.5 . . ?
C31 C30 C28 112.5(3) . . ?
C31 C30 H30A 108.9 . . ?
C28 C30 H30A 109.5 . . ?
C31 C30 H30B 109.6 . . ?
C28 C30 H30B 108.2 . . ?
H30A C30 H30B 108.1 . . ?
C32 C31 C30 112.2(3) . . ?
C32 C31 H31A 108.5 . . ?
C30 C31 H31A 108.9 . . ?
C32 C31 H31B 109.5 . . ?
C30 C31 H31B 109.5 . . ?
H31A C31 H31B 108.1 . . ?
C31 C32 C33 114.3(3) . . ?
C31 C32 H32A 108.3 . . ?
C33 C32 H32A 109.6 . . ?
C31 C32 H32B 109.1 . . ?
C33 C32 H32B 107.3 . . ?
H32A C32 H32B 107.9 . . ?
C34 C33 C32 113.4(3) . . ?
C34 C33 H33A 110.4 . . ?
C32 C33 H33A 109.5 . . ?
C34 C33 H33B 108.1 . . ?
C32 C33 H33B 107.4 . . ?
H33A C33 H33B 107.9 . . ?
C33 C34 H34A 109.1 . . ?
C33 C34 H34B 109.3 . . ?
H34A C34 H34B 109.5 . . ?
C33 C34 H34C 110.0 . . ?
H34A C34 H34C 109.5 . . ?
H34B C34 H34C 109.5 . . ?

loop_
_geom_bond_atom_site_label_1
_geom_bond_atom_site_label_2
_geom_bond_distance
_geom_bond_site_symmetry_2
_geom_bond_publ_flag
N1 C2 1.395(5) . ?
N1 C14 1.398(4) . ?
N1 C21 1.502(4) . ?
C2 O17 1.217(4) . ?
C2 C3 1.486(5) . ?
C3 C4 1.372(5) . ?
C3 C15 1.406(5) . ?
C4 C5 1.407(5) . ?
C4 H4 0.9600 . ?
C5 C6 1.373(5) . ?
C5 H5 0.9598 . ?
C6 C16 1.401(5) . ?
C6 C7 1.488(5) . ?
C7 O18 1.219(4) . ?
C7 N8 1.405(4) . ?
N8 C9 1.400(5) . ?
N8 C28 1.491(5) . ?
C9 O19 1.217(4) . ?
C9 C10 1.488(5) . ?
C10 C11 1.382(5) . ?
C10 C16 1.417(5) . ?
C11 C12 1.398(5) . ?
C11 H11 0.9600 . ?
C12 C13 1.383(5) . ?
C12 H12 0.9599 . ?
C13 C15 1.416(5) . ?
C13 C14 1.483(5) . ?
C14 O20 1.216(4) . ?
C15 C16 1.416(4) . ?
C21 C22 1.518(5) . ?
C21 C23 1.528(5) . ?
C21 H21 0.9600 . ?
C22 H22A 0.9600 . ?
C22 H22B 0.9601 . ?
C22 H22C 0.9600 . ?
C23 C24 1.524(4) . ?
C23 H23A 0.9599 . ?
C23 H23B 0.9601 . ?
C24 C25 1.516(5) . ?
C24 H24A 0.9600 . ?
C24 H24B 0.9598 . ?
C25 C26 1.514(5) . ?
C25 H25A 0.9600 . ?
C25 H25B 0.9599 . ?
C26 C27 1.510(6) . ?
C26 H26A 0.9600 . ?
C26 H26B 0.9600 . ?
C27 H27A 0.9601 . ?
C27 H27B 0.9600 . ?
C27 H27C 0.9601 . ?
C28 C29 1.522(5) . ?
C28 C30 1.535(5) . ?
C28 H28 0.9600 . ?
C29 H29A 0.9600 . ?
C29 H29B 0.9600 . ?
C29 H29C 0.9599 . ?
C30 C31 1.531(4) . ?
C30 H30A 0.9600 . ?
C30 H30B 0.9601 . ?
C31 C32 1.515(5) . ?
C31 H31A 0.9599 . ?
C31 H31B 0.9601 . ?
C32 C33 1.521(5) . ?
C32 H32A 0.9599 . ?
C32 H32B 0.9600 . ?
C33 C34 1.514(6) . ?
C33 H33A 0.9600 . ?
C33 H33B 0.9599 . ?
C34 H34A 0.9598 . ?
C34 H34B 0.9601 . ?
C34 H34C 0.9600 . ?

loop_
_geom_torsion_atom_site_label_1
_geom_torsion_atom_site_label_2
_geom_torsion_atom_site_label_3
_geom_torsion_atom_site_label_4
_geom_torsion
_geom_torsion_site_symmetry_1
_geom_torsion_site_symmetry_2
_geom_torsion_site_symmetry_3
_geom_torsion_site_symmetry_4
_geom_torsion_publ_flag
C14 N1 C2 O17 -173.0(3) . . . . ?
C21 N1 C2 O17 3.4(5) . . . . ?
C14 N1 C2 C3 6.2(5) . . . . ?
C21 N1 C2 C3 -177.5(3) . . . . ?
O17 C2 C3 C4 -3.4(5) . . . . ?
N1 C2 C3 C4 177.4(3) . . . . ?
O17 C2 C3 C15 175.1(3) . . . . ?
N1 C2 C3 C15 -4.0(5) . . . . ?
C15 C3 C4 C5 -1.0(5) . . . . ?
C2 C3 C4 C5 177.5(3) . . . . ?
C3 C4 C5 C6 1.3(5) . . . . ?
C4 C5 C6 C16 0.2(5) . . . . ?
C4 C5 C6 C7 -179.5(3) . . . . ?
C5 C6 C7 O18 9.5(5) . . . . ?
C16 C6 C7 O18 -170.2(3) . . . . ?
C5 C6 C7 N8 -170.3(3) . . . . ?
C16 C6 C7 N8 10.0(4) . . . . ?
O18 C7 N8 C9 165.5(3) . . . . ?
C6 C7 N8 C9 -14.7(4) . . . . ?
O18 C7 N8 C28 -7.4(4) . . . . ?
C6 C7 N8 C28 172.5(3) . . . . ?
C7 N8 C9 O19 -171.1(3) . . . . ?
C28 N8 C9 O19 1.9(5) . . . . ?
C7 N8 C9 C10 8.7(5) . . . . ?
C28 N8 C9 C10 -178.3(3) . . . . ?
O19 C9 C10 C11 -0.9(5) . . . . ?
N8 C9 C10 C11 179.3(3) . . . . ?
O19 C9 C10 C16 -178.0(4) . . . . ?
N8 C9 C10 C16 2.2(5) . . . . ?
C16 C10 C11 C12 2.1(5) . . . . ?
C9 C10 C11 C12 -175.1(3) . . . . ?
C10 C11 C12 C13 -1.4(6) . . . . ?
C11 C12 C13 C15 -0.3(5) . . . . ?
C11 C12 C13 C14 -179.5(3) . . . . ?
C2 N1 C14 O20 174.3(3) . . . . ?
C21 N1 C14 O20 -2.1(5) . . . . ?
C2 N1 C14 C13 -5.1(5) . . . . ?
C21 N1 C14 C13 178.6(3) . . . . ?
C12 C13 C14 O20 1.6(5) . . . . ?
C15 C13 C14 O20 -177.5(3) . . . . ?
C12 C13 C14 N1 -179.0(3) . . . . ?
C15 C13 C14 N1 1.8(5) . . . . ?
C4 C3 C15 C13 179.7(3) . . . . ?
C2 C3 C15 C13 1.2(5) . . . . ?
C4 C3 C15 C16 -0.8(4) . . . . ?
C2 C3 C15 C16 -179.4(3) . . . . ?
C12 C13 C15 C3 -179.2(4) . . . . ?
C14 C13 C15 C3 -0.1(5) . . . . ?
C12 C13 C15 C16 1.3(4) . . . . ?
C14 C13 C15 C16 -179.5(3) . . . . ?
C5 C6 C16 C15 -2.0(4) . . . . ?
C7 C6 C16 C15 177.7(3) . . . . ?
C5 C6 C16 C10 -179.5(4) . . . . ?
C7 C6 C16 C10 0.2(5) . . . . ?
C3 C15 C16 C6 2.3(4) . . . . ?
C13 C15 C16 C6 -178.2(3) . . . . ?
C3 C15 C16 C10 179.9(4) . . . . ?
C13 C15 C16 C10 -0.7(4) . . . . ?
C11 C10 C16 C6 176.5(3) . . . . ?
C9 C10 C16 C6 -6.3(5) . . . . ?
C11 C10 C16 C15 -1.0(5) . . . . ?
C9 C10 C16 C15 176.2(3) . . . . ?
C2 N1 C21 C22 -109.0(4) . . . . ?
C14 N1 C21 C22 67.6(4) . . . . ?
C2 N1 C21 C23 122.9(3) . . . . ?
C14 N1 C21 C23 -60.5(4) . . . . ?
N1 C21 C23 C24 -155.8(3) . . . . ?
C22 C21 C23 C24 77.7(4) . . . . ?
C21 C23 C24 C25 -172.6(3) . . . . ?
C23 C24 C25 C26 -172.0(3) . . . . ?
C24 C25 C26 C27 178.8(3) . . . . ?
C9 N8 C28 C29 -96.8(4) . . . . ?
C7 N8 C28 C29 76.5(4) . . . . ?
C9 N8 C28 C30 136.5(3) . . . . ?
C7 N8 C28 C30 -50.2(4) . . . . ?
N8 C28 C30 C31 -154.7(3) . . . . ?
C29 C28 C30 C31 80.0(4) . . . . ?
C28 C30 C31 C32 -172.1(3) . . . . ?
C30 C31 C32 C33 -171.3(3) . . . . ?
C31 C32 C33 C34 178.4(3) . . . . ?

loop_
_cod_related_entry_id
_cod_related_entry_database
_cod_related_entry_code
1 ChemSpider 30659303
